data_7129660
loop_
_publ_author_name
'Fong, Angela'
'Cambell, Cameron'
'Huynh, Silvia'
'McCormick McPherson, Laura J.'
'Teat, Simon'
'Bebbington, Magnus W. P.'
'Dalgarno, Scott'

_publ_section_title
;
 Facile Synthetic Routes to Bridge-Functionalised Calix[4]arenes
;
_journal_name_full 'Chemical Communications'
_journal_paper_doi 10.1039/D1CC06889J
_journal_year 2022
_chemical_formula_moiety 'C68 H84 N4 O4, 2(C H4 O)'
_chemical_formula_sum 'C70 H92 N4 O6'
_chemical_formula_weight 1085.47
_space_group_crystal_system monoclinic
_space_group_IT_number 14
_space_group_name_Hall '-P 2ybc'
_space_group_name_H-M_alt 'P 1 21/c 1'
_atom_sites_solution_hydrogens mixed
_audit_creation_date 2022-01-23
_audit_creation_method
;
Olex2 1.3
(compiled 2020.11.12 svn.r5f609507 for OlexSys, GUI svn.r6408)
;
_audit_update_record
;
2022-01-23 deposited with the CCDC.	2022-02-01 downloaded from the CCDC.
;
_cell_angle_alpha 90
_cell_angle_beta 90.126(3)
_cell_angle_gamma 90
_cell_formula_units_Z 4
_cell_length_a 16.9126(11)
_cell_length_b 24.2434(15)
_cell_length_c 15.1940(11)
_cell_measurement_reflns_used 1538
_cell_measurement_temperature 100(2)
_cell_measurement_theta_max 23.647
_cell_measurement_theta_min 1.584
_cell_volume 6229.8(7)
_computing_cell_refinement 'SAINT V8.38A (?, 2016)'
_computing_data_reduction 'SAINT V8.38A (?, 2016)'
_computing_molecular_graphics 'Olex2 1.3 (Dolomanov et al., 2009)'
_computing_publication_material 'Olex2 1.3 (Dolomanov et al., 2009)'
_computing_structure_refinement 'SHELXL 2014/7 (Sheldrick, 2015)'
_computing_structure_solution 'SHELXT 2014/5 (Sheldrick, 2014)'
_diffrn_ambient_temperature 100(2)
_diffrn_measured_fraction_theta_full 0.997
_diffrn_measured_fraction_theta_max 0.993
_diffrn_measurement_device_type 'Bruker APEX-II CCD'
_diffrn_measurement_method '\f and \w scans'
_diffrn_radiation_type Synchrotron
_diffrn_radiation_wavelength 0.7288
_diffrn_reflns_av_R_equivalents 0.0618
_diffrn_reflns_av_unetI/netI 0.0424
_diffrn_reflns_Laue_measured_fraction_full 0.997
_diffrn_reflns_Laue_measured_fraction_max 0.993
_diffrn_reflns_limit_h_max 20
_diffrn_reflns_limit_h_min -20
_diffrn_reflns_limit_k_max 28
_diffrn_reflns_limit_k_min -29
_diffrn_reflns_limit_l_max 15
_diffrn_reflns_limit_l_min -18
_diffrn_reflns_number 85343
_diffrn_reflns_point_group_measured_fraction_full 0.997
_diffrn_reflns_point_group_measured_fraction_max 0.993
_diffrn_reflns_theta_full 25.930
_diffrn_reflns_theta_max 26.194
_diffrn_reflns_theta_min 1.846
_diffrn_source 'Advanced Light Source station 12.2.1'
_diffrn_source_current 10.0
_diffrn_source_power 0.2
_diffrn_source_voltage 20.0
_exptl_absorpt_coefficient_mu 0.076
_exptl_absorpt_correction_T_max 0.7453
_exptl_absorpt_correction_T_min 0.5656
_exptl_absorpt_correction_type multi-scan
_exptl_absorpt_process_details
;
SADABS-2016/2 (Bruker,2016) was used for absorption correction.
wR2(int) was 0.0966 before and 0.0764 after correction.
The Ratio of minimum to maximum transmission is 0.7589.
The \l/2 correction factor is Not present.
;
_exptl_crystal_colour Colourless
_exptl_crystal_density_diffrn 1.157
_exptl_crystal_description Plate
_exptl_crystal_F_000 2352
_exptl_crystal_size_max 0.11
_exptl_crystal_size_mid 0.11
_exptl_crystal_size_min 0.04
_refine_diff_density_max 0.492
_refine_diff_density_min -0.335
_refine_diff_density_rms 0.051
_refine_ls_extinction_method none
_refine_ls_goodness_of_fit_ref 1.053
_refine_ls_hydrogen_treatment mixed
_refine_ls_matrix_type full
_refine_ls_number_parameters 782
_refine_ls_number_reflns 11523
_refine_ls_number_restraints 36
_refine_ls_restrained_S_all 1.059
_refine_ls_R_factor_all 0.0612
_refine_ls_R_factor_gt 0.0533
_refine_ls_shift/su_max 0.000
_refine_ls_shift/su_mean 0.000
_refine_ls_structure_factor_coef Fsqd
_refine_ls_weighting_details 'w=1/[\s^2^(Fo^2^)+(0.0881P)^2^+2.3545P] where P=(Fo^2^+2Fc^2^)/3'
_refine_ls_weighting_scheme calc
_refine_ls_wR_factor_gt 0.1416
_refine_ls_wR_factor_ref 0.1495
_reflns_Friedel_coverage 0.000
_reflns_number_gt 10200
_reflns_number_total 11523
_reflns_threshold_expression 'I > 2\s(I)'
_cod_data_source_file d1cc06889j2.cif
_cod_data_source_block 5A
_cod_database_code 7129660
_shelx_shelxl_version_number 2014/7
_shelx_space_group_comment
;
The symmetry employed for this shelxl refinement is uniquely defined
by the following loop, which should always be used as a source of
symmetry information in preference to the above space-group names.
They are only intended as comments.
;
_shelx_estimated_absorpt_t_max 0.997
_shelx_estimated_absorpt_t_min 0.992
_olex2_refinement_description
;
1. Twinned data refinement
 Scales: 0.52366
 0.47634
2. Rigid body (RIGU) restrains
 C33, C34, C35, C36, C34', C35', C36'
 with sigma for 1-2 distances of 0.001 and sigma for 1-3 distances of 0.001
3. Others
 Sof(C34')=Sof(H34D)=Sof(H34E)=Sof(H34F)=Sof(C35')=Sof(H35D)=Sof(H35E)=
 Sof(H35F)=Sof(C36')=Sof(H36D)=Sof(H36E)=Sof(H36F)=1-FVAR(1)
 Sof(C34)=Sof(H34A)=Sof(H34B)=Sof(H34C)=Sof(C35)=Sof(H35A)=Sof(H35B)=Sof(H35C)=
 Sof(C36)=Sof(H36A)=Sof(H36B)=Sof(H36C)=FVAR(1)
4.a Ternary CH refined with riding coordinates:
 C7(H7), C14(H14), C21(H21), C28(H28)
4.b Me refined with riding coordinates:
 C30(H30A,H30B,H30C), C31(H31A,H31B,H31C), C32(H32A,H32B,H32C), C34(H34A,H34B,
 H34C), C35(H35A,H35B,H35C), C36(H36A,H36B,H36C), C34'(H34D,H34E,H34F),
 C35'(H35D,H35E,H35F), C36'(H36D,H36E,H36F), C38(H38A,H38B,H38C), C39(H39A,H39B,
 H39C), C40(H40A,H40B,H40C), C42(H42A,H42B,H42C), C43(H43A,H43B,H43C), C44(H44A,
 H44B,H44C), C45(H45A,H45B,H45C), C46(H46A,H46B,H46C), C47(H47A,H47B,H47C),
 C48(H48A,H48B,H48C), C53(H53A,H53B,H53C), C58(H58A,H58B,H58C), C63(H63A,H63B,
 H63C), C68(H68A,H68B,H68C)
4.c Aromatic/amide H refined with riding coordinates:
 N1(H1), N2(H2), N3(H3), N4(H4), C2(H2A), C4(H4A), C9(H9), C11(H11), C16(H16),
 C18(H18), C23(H23), C25(H25), C50(H50), C51(H51), C55(H55), C56(H56), C60(H60),
  C61(H61), C65(H65), C66(H66)
;
_olex2_submission_special_instructions 'No special instructions were received'

loop_
_space_group_symop_operation_xyz
'x, y, z'
'-x, y+1/2, -z+1/2'
'-x, -y, -z'
'x, -y-1/2, z-1/2'

loop_
_atom_site_label
_atom_site_type_symbol
_atom_site_fract_x
_atom_site_fract_y
_atom_site_fract_z
_atom_site_U_iso_or_equiv
_atom_site_adp_type
_atom_site_occupancy
_atom_site_site_symmetry_order
_atom_site_calc_flag
_atom_site_refinement_flags_posn
_atom_site_refinement_flags_adp
_atom_site_refinement_flags_occupancy
_atom_site_disorder_assembly
_atom_site_disorder_group
O1 O 0.34879(10) 0.50088(6) 0.55849(12) 0.0198(4) Uani 1 1 d . . . . .
O2 O 0.24486(10) 0.39669(6) 0.53085(10) 0.0218(3) Uani 1 1 d . . . . .
O3 O 0.15290(10) 0.50395(6) 0.55424(12) 0.0208(4) Uani 1 1 d . . . . .
O4 O 0.25876(10) 0.60747(6) 0.52220(10) 0.0221(3) Uani 1 1 d . . . . .
N1 N 0.41538(12) 0.29449(7) 0.64029(13) 0.0225(4) Uani 1 1 d . . . . .
H1 H 0.3651 0.2887 0.6517 0.027 Uiso 1 1 calc R U . . .
N2 N 0.06845(12) 0.30356(8) 0.64511(14) 0.0247(4) Uani 1 1 d . . . . .
H2 H 0.1184 0.2946 0.6525 0.030 Uiso 1 1 calc R U . . .
N3 N 0.08874(12) 0.71371(8) 0.62178(14) 0.0270(5) Uani 1 1 d . . . . .
H3 H 0.1387 0.7209 0.6333 0.032 Uiso 1 1 calc R U . . .
N4 N 0.43303(12) 0.70463(8) 0.63186(14) 0.0238(4) Uani 1 1 d . . . . .
H4 H 0.3830 0.7122 0.6421 0.029 Uiso 1 1 calc R U . . .
C1 C 0.44484(13) 0.54921(9) 0.64575(15) 0.0186(5) Uani 1 1 d . . . . .
C2 C 0.50463(14) 0.54751(9) 0.70995(16) 0.0217(5) Uani 1 1 d . . . . .
H2A H 0.5266 0.5811 0.7309 0.026 Uiso 1 1 calc R U . . .
C3 C 0.53257(14) 0.49759(9) 0.74368(16) 0.0211(5) Uani 1 1 d . . . . .
C4 C 0.49854(14) 0.44898(9) 0.71241(16) 0.0203(5) Uani 1 1 d . . . . .
H4A H 0.5161 0.4147 0.7357 0.024 Uiso 1 1 calc R U . . .
C5 C 0.43917(13) 0.44895(9) 0.64772(15) 0.0187(5) Uani 1 1 d . . . . .
C6 C 0.41268(14) 0.49979(8) 0.61560(17) 0.0186(5) Uani 1 1 d . . . . .
C7 C 0.39757(13) 0.39646(9) 0.61768(16) 0.0198(5) Uani 1 1 d . . . . .
H7 H 0.3848 0.4011 0.5538 0.024 Uiso 1 1 calc R U . . .
C8 C 0.31953(14) 0.39131(8) 0.66639(16) 0.0193(5) Uani 1 1 d . . . . .
C9 C 0.32072(14) 0.38690(8) 0.75781(16) 0.0210(5) Uani 1 1 d . . . . .
H9 H 0.3701 0.3844 0.7875 0.025 Uiso 1 1 calc R U . . .
C10 C 0.25126(15) 0.38602(8) 0.80665(14) 0.0219(5) Uani 1 1 d . . . . .
C11 C 0.18026(14) 0.39077(9) 0.75955(16) 0.0215(5) Uani 1 1 d . . . . .
H11 H 0.1321 0.3911 0.7916 0.026 Uiso 1 1 calc R U . . .
C12 C 0.17673(14) 0.39507(8) 0.66903(16) 0.0195(5) Uani 1 1 d . . . . .
C13 C 0.24723(15) 0.39381(8) 0.62206(14) 0.0190(4) Uani 1 1 d . . . . .
C14 C 0.09701(14) 0.40402(9) 0.62300(16) 0.0214(5) Uani 1 1 d . . . . .
H14 H 0.1081 0.4072 0.5586 0.026 Uiso 1 1 calc R U . . .
C15 C 0.06369(13) 0.45926(9) 0.65249(16) 0.0212(5) Uani 1 1 d . . . . .
C16 C 0.00920(14) 0.46401(10) 0.72011(16) 0.0239(5) Uani 1 1 d . . . . .
H16 H -0.0114 0.4315 0.7463 0.029 Uiso 1 1 calc R U . . .
C17 C -0.01601(15) 0.51498(10) 0.75056(18) 0.0270(5) Uani 1 1 d . . . . .
C18 C 0.01466(14) 0.56197(10) 0.71113(17) 0.0255(5) Uani 1 1 d . . . . .
H18 H -0.0024 0.5971 0.7312 0.031 Uiso 1 1 calc R U . . .
C19 C 0.06884(13) 0.55940(9) 0.64410(16) 0.0214(5) Uani 1 1 d . . . . .
C20 C 0.09332(14) 0.50751(9) 0.61543(17) 0.0205(5) Uani 1 1 d . . . . .
C21 C 0.10881(14) 0.61102(9) 0.60803(17) 0.0219(5) Uani 1 1 d . . . . .
H21 H 0.1215 0.6039 0.5448 0.026 Uiso 1 1 calc R U . . .
C22 C 0.18778(14) 0.61764(8) 0.65760(16) 0.0200(5) Uani 1 1 d . . . . .
C23 C 0.18984(14) 0.62483(9) 0.74749(17) 0.0229(5) Uani 1 1 d . . . . .
H23 H 0.1411 0.6292 0.7778 0.027 Uiso 1 1 calc R U . . .
C24 C 0.26041(15) 0.62606(9) 0.79692(15) 0.0223(5) Uani 1 1 d . . . . .
C25 C 0.33016(14) 0.61937(8) 0.75054(16) 0.0208(5) Uani 1 1 d . . . . .
H25 H 0.3789 0.6193 0.7817 0.025 Uiso 1 1 calc R U . . .
C26 C 0.33068(14) 0.61270(8) 0.65932(16) 0.0202(5) Uani 1 1 d . . . . .
C27 C 0.25938(15) 0.61315(8) 0.61271(15) 0.0196(5) Uani 1 1 d . . . . .
C28 C 0.40885(14) 0.60338(9) 0.61284(16) 0.0200(5) Uani 1 1 d . . . . .
H28 H 0.3967 0.5984 0.5489 0.024 Uiso 1 1 calc R U . . .
C29 C 0.59647(16) 0.49533(9) 0.81598(18) 0.0264(6) Uani 1 1 d . . . . .
C30 C 0.6385(2) 0.54975(12) 0.8267(3) 0.0554(10) Uani 1 1 d . . . . .
H30A H 0.6636 0.5600 0.7710 0.083 Uiso 1 1 calc R U . . .
H30B H 0.6002 0.5782 0.8434 0.083 Uiso 1 1 calc R U . . .
H30C H 0.6789 0.5464 0.8727 0.083 Uiso 1 1 calc R U . . .
C31 C 0.65914(19) 0.45181(12) 0.7942(2) 0.0467(8) Uani 1 1 d . . . . .
H31A H 0.6336 0.4158 0.7868 0.070 Uiso 1 1 calc R U . . .
H31B H 0.6861 0.4620 0.7395 0.070 Uiso 1 1 calc R U . . .
H31C H 0.6977 0.4498 0.8423 0.070 Uiso 1 1 calc R U . . .
C32 C 0.5576(2) 0.47964(19) 0.9022(2) 0.0632(10) Uani 1 1 d . . . . .
H32A H 0.5303 0.4443 0.8954 0.095 Uiso 1 1 calc R U . . .
H32B H 0.5981 0.4764 0.9482 0.095 Uiso 1 1 calc R U . . .
H32C H 0.5194 0.5082 0.9188 0.095 Uiso 1 1 calc R U . . .
C33 C 0.25237(17) 0.38381(11) 0.90708(15) 0.0313(5) Uani 1 1 d . U . . .
C34 C 0.3339(2) 0.37356(14) 0.9472(2) 0.0316(7) Uani 0.828(4) 1 d . U P A 1
H34A H 0.3713 0.4009 0.9245 0.047 Uiso 0.828(4) 1 calc R U P A 1
H34B H 0.3307 0.3768 1.0114 0.047 Uiso 0.828(4) 1 calc R U P A 1
H34C H 0.3519 0.3364 0.9316 0.047 Uiso 0.828(4) 1 calc R U P A 1
C35 C 0.1950(2) 0.34210(18) 0.9418(2) 0.0498(10) Uani 0.828(4) 1 d . U P A 1
H35A H 0.1427 0.3487 0.9160 0.075 Uiso 0.828(4) 1 calc R U P A 1
H35B H 0.2130 0.3049 0.9262 0.075 Uiso 0.828(4) 1 calc R U P A 1
H35C H 0.1918 0.3454 1.0060 0.075 Uiso 0.828(4) 1 calc R U P A 1
C36 C 0.2265(2) 0.44337(15) 0.9390(2) 0.0423(8) Uani 0.828(4) 1 d . U P A 1
H36A H 0.2639 0.4708 0.9164 0.063 Uiso 0.828(4) 1 calc R U P A 1
H36B H 0.1733 0.4516 0.9168 0.063 Uiso 0.828(4) 1 calc R U P A 1
H36C H 0.2264 0.4445 1.0034 0.063 Uiso 0.828(4) 1 calc R U P A 1
C34' C 0.2694(11) 0.3155(7) 0.9255(10) 0.038(3) Uani 0.172(4) 1 d . U P A 2
H34D H 0.2259 0.2938 0.9008 0.058 Uiso 0.172(4) 1 calc R U P A 2
H34E H 0.3191 0.3047 0.8972 0.058 Uiso 0.172(4) 1 calc R U P A 2
H34F H 0.2731 0.3088 0.9890 0.058 Uiso 0.172(4) 1 calc R U P A 2
C35' C 0.1743(11) 0.3941(8) 0.9470(11) 0.040(3) Uani 0.172(4) 1 d . U P A 2
H35D H 0.1339 0.3731 0.9151 0.060 Uiso 0.172(4) 1 calc R U P A 2
H35E H 0.1752 0.3824 1.0088 0.060 Uiso 0.172(4) 1 calc R U P A 2
H35F H 0.1620 0.4335 0.9437 0.060 Uiso 0.172(4) 1 calc R U P A 2
C36' C 0.3187(10) 0.4112(8) 0.9453(10) 0.036(2) Uani 0.172(4) 1 d . U P A 2
H36D H 0.3668 0.4011 0.9132 0.054 Uiso 0.172(4) 1 calc R U P A 2
H36E H 0.3109 0.4512 0.9420 0.054 Uiso 0.172(4) 1 calc R U P A 2
H36F H 0.3241 0.4001 1.0071 0.054 Uiso 0.172(4) 1 calc R U P A 2
C37 C -0.07412(16) 0.52203(11) 0.82617(18) 0.0317(6) Uani 1 1 d . . . . .
C38 C -0.03038(19) 0.55023(12) 0.90377(19) 0.0406(7) Uani 1 1 d . . . . .
H38A H 0.0137 0.5269 0.9230 0.061 Uiso 1 1 calc R U . . .
H38B H -0.0100 0.5861 0.8846 0.061 Uiso 1 1 calc R U . . .
H38C H -0.0672 0.5556 0.9528 0.061 Uiso 1 1 calc R U . . .
C39 C -0.14231(17) 0.55859(12) 0.7969(2) 0.0426(7) Uani 1 1 d . . . . .
H39A H -0.1216 0.5940 0.7762 0.064 Uiso 1 1 calc R U . . .
H39B H -0.1712 0.5405 0.7489 0.064 Uiso 1 1 calc R U . . .
H39C H -0.1781 0.5648 0.8465 0.064 Uiso 1 1 calc R U . . .
C40 C -0.10615(19) 0.46693(12) 0.8583(2) 0.0447(7) Uani 1 1 d . . . . .
H40A H -0.0621 0.4434 0.8772 0.067 Uiso 1 1 calc R U . . .
H40B H -0.1419 0.4731 0.9080 0.067 Uiso 1 1 calc R U . . .
H40C H -0.1351 0.4488 0.8104 0.067 Uiso 1 1 calc R U . . .
C41 C 0.25937(15) 0.63513(10) 0.89647(15) 0.0268(5) Uani 1 1 d . . . . .
C42 C 0.33976(18) 0.62466(14) 0.93998(18) 0.0444(8) Uani 1 1 d . . . . .
H42A H 0.3798 0.6483 0.9127 0.067 Uiso 1 1 calc R U . . .
H42B H 0.3364 0.6331 1.0029 0.067 Uiso 1 1 calc R U . . .
H42C H 0.3546 0.5859 0.9322 0.067 Uiso 1 1 calc R U . . .
C43 C 0.1979(2) 0.59847(14) 0.9390(2) 0.0490(8) Uani 1 1 d . . . . .
H43A H 0.1978 0.6047 1.0027 0.074 Uiso 1 1 calc R U . . .
H43B H 0.1456 0.6072 0.9149 0.074 Uiso 1 1 calc R U . . .
H43C H 0.2104 0.5597 0.9269 0.074 Uiso 1 1 calc R U . . .
C44 C 0.2370(2) 0.69532(11) 0.91482(19) 0.0446(7) Uani 1 1 d . . . . .
H44A H 0.2761 0.7198 0.8878 0.067 Uiso 1 1 calc R U . . .
H44B H 0.1847 0.7030 0.8899 0.067 Uiso 1 1 calc R U . . .
H44C H 0.2359 0.7016 0.9785 0.067 Uiso 1 1 calc R U . . .
C45 C 0.36834(17) 0.49961(9) 0.46714(17) 0.0249(6) Uani 1 1 d . . . . .
H45A H 0.3197 0.5005 0.4320 0.037 Uiso 1 1 calc R U . . .
H45B H 0.4010 0.5317 0.4526 0.037 Uiso 1 1 calc R U . . .
H45C H 0.3977 0.4657 0.4541 0.037 Uiso 1 1 calc R U . . .
C46 C 0.24265(17) 0.34383(10) 0.48971(16) 0.0302(6) Uani 1 1 d . . . . .
H46A H 0.2410 0.3484 0.4257 0.045 Uiso 1 1 calc R U . . .
H46B H 0.2900 0.3229 0.5062 0.045 Uiso 1 1 calc R U . . .
H46C H 0.1954 0.3238 0.5091 0.045 Uiso 1 1 calc R U . . .
C47 C 0.12693(18) 0.50140(10) 0.46459(19) 0.0291(6) Uani 1 1 d . . . . .
H47A H 0.1730 0.4990 0.4257 0.044 Uiso 1 1 calc R U . . .
H47B H 0.0934 0.4688 0.4563 0.044 Uiso 1 1 calc R U . . .
H47C H 0.0966 0.5347 0.4504 0.044 Uiso 1 1 calc R U . . .
C48 C 0.25912(17) 0.65932(10) 0.47758(16) 0.0292(5) Uani 1 1 d . . . . .
H48A H 0.2587 0.6531 0.4139 0.044 Uiso 1 1 calc R U . . .
H48B H 0.2122 0.6805 0.4944 0.044 Uiso 1 1 calc R U . . .
H48C H 0.3068 0.6799 0.4939 0.044 Uiso 1 1 calc R U . . .
C49 C 0.44829(14) 0.34515(9) 0.62606(16) 0.0210(5) Uani 1 1 d . . . . .
C50 C 0.52688(15) 0.33686(10) 0.61018(17) 0.0261(5) Uani 1 1 d . . . . .
H50 H 0.5650 0.3646 0.5980 0.031 Uiso 1 1 calc R U . . .
C51 C 0.54120(15) 0.27934(10) 0.61511(17) 0.0270(5) Uani 1 1 d . . . . .
H51 H 0.5907 0.2617 0.6065 0.032 Uiso 1 1 calc R U . . .
C52 C 0.47164(15) 0.25384(10) 0.63427(17) 0.0260(5) Uani 1 1 d . . . . .
C53 C 0.45172(17) 0.19482(10) 0.64869(19) 0.0329(6) Uani 1 1 d . . . . .
H53A H 0.3951 0.1913 0.6613 0.049 Uiso 1 1 calc R U . . .
H53B H 0.4645 0.1736 0.5957 0.049 Uiso 1 1 calc R U . . .
H53C H 0.4824 0.1806 0.6986 0.049 Uiso 1 1 calc R U . . .
C54 C 0.04118(14) 0.35631(9) 0.63447(16) 0.0231(5) Uani 1 1 d . . . . .
C55 C -0.03972(15) 0.35306(10) 0.62553(18) 0.0286(6) Uani 1 1 d . . . . .
H55 H -0.0750 0.3831 0.6175 0.034 Uiso 1 1 calc R U . . .
C56 C -0.06058(16) 0.29643(10) 0.63046(18) 0.0312(6) Uani 1 1 d . . . . .
H56 H -0.1125 0.2818 0.6261 0.037 Uiso 1 1 calc R U . . .
C57 C 0.00706(16) 0.26676(10) 0.64257(18) 0.0303(6) Uani 1 1 d . . . . .
C58 C 0.02063(17) 0.20650(10) 0.6542(2) 0.0395(7) Uani 1 1 d . . . . .
H58A H 0.0774 0.1995 0.6613 0.059 Uiso 1 1 calc R U . . .
H58B H -0.0076 0.1936 0.7066 0.059 Uiso 1 1 calc R U . . .
H58C H 0.0010 0.1867 0.6023 0.059 Uiso 1 1 calc R U . . .
C59 C 0.05753(15) 0.66172(9) 0.61144(17) 0.0238(5) Uani 1 1 d . . . . .
C60 C -0.02177(15) 0.66841(10) 0.59398(18) 0.0280(6) Uani 1 1 d . . . . .
H60 H -0.0590 0.6397 0.5842 0.034 Uiso 1 1 calc R U . . .
C61 C -0.03784(16) 0.72562(10) 0.59325(18) 0.0313(6) Uani 1 1 d . . . . .
H61 H -0.0877 0.7422 0.5820 0.038 Uiso 1 1 calc R U . . .
C62 C 0.03080(15) 0.75290(10) 0.61159(18) 0.0302(6) Uani 1 1 d . . . . .
C63 C 0.04821(18) 0.81292(10) 0.6215(2) 0.0408(7) Uani 1 1 d . . . . .
H63A H 0.1045 0.8179 0.6348 0.061 Uiso 1 1 calc R U . . .
H63B H 0.0352 0.8321 0.5666 0.061 Uiso 1 1 calc R U . . .
H63C H 0.0164 0.8281 0.6695 0.061 Uiso 1 1 calc R U . . .
C64 C 0.46321(14) 0.65255(9) 0.62046(16) 0.0218(5) Uani 1 1 d . . . . .
C65 C 0.54207(15) 0.65836(10) 0.60543(17) 0.0255(5) Uani 1 1 d . . . . .
H65 H 0.5786 0.6293 0.5948 0.031 Uiso 1 1 calc R U . . .
C66 C 0.56010(15) 0.71597(10) 0.60844(17) 0.0281(6) Uani 1 1 d . . . . .
H66 H 0.6107 0.7321 0.6002 0.034 Uiso 1 1 calc R U . . .
C67 C 0.49208(15) 0.74334(9) 0.62504(17) 0.0261(5) Uani 1 1 d . . . . .
C68 C 0.47448(16) 0.80332(10) 0.6380(2) 0.0344(6) Uani 1 1 d . . . . .
H68A H 0.4178 0.8082 0.6489 0.052 Uiso 1 1 calc R U . . .
H68B H 0.5046 0.8172 0.6885 0.052 Uiso 1 1 calc R U . . .
H68C H 0.4895 0.8238 0.5850 0.052 Uiso 1 1 calc R U . . .
O5 O 0.24097(12) 0.26479(7) 0.69256(13) 0.0361(4) Uani 1 1 d . . . . .
H5 H 0.242(2) 0.2964(16) 0.733(3) 0.072(11) Uiso 1 1 d . . . . .
C69 C 0.2368(2) 0.21528(13) 0.7430(2) 0.0472(8) Uani 1 1 d . . . . .
H69A H 0.237(3) 0.185(2) 0.691(4) 0.13(2) Uiso 1 1 d . . . . .
H69B H 0.285(2) 0.2149(16) 0.784(3) 0.072(12) Uiso 1 1 d . . . . .
H69C H 0.191(2) 0.2126(14) 0.779(2) 0.058(10) Uiso 1 1 d . . . . .
O6 O 0.26162(12) 0.74505(7) 0.67485(13) 0.0338(4) Uani 1 1 d . . . . .
H6 H 0.264(2) 0.7171(15) 0.716(2) 0.067(11) Uiso 1 1 d . . . . .
C70 C 0.2627(2) 0.79693(11) 0.7189(2) 0.0409(7) Uani 1 1 d . . . . .
H70A H 0.207(2) 0.8043(13) 0.755(2) 0.054(10) Uiso 1 1 d . . . . .
H70B H 0.3128(19) 0.8005(12) 0.758(2) 0.044(9) Uiso 1 1 d . . . . .
H70C H 0.263(2) 0.8244(14) 0.664(2) 0.057(9) Uiso 1 1 d . . . . .

loop_
_atom_site_aniso_label
_atom_site_aniso_U_11
_atom_site_aniso_U_22
_atom_site_aniso_U_33
_atom_site_aniso_U_23
_atom_site_aniso_U_13
_atom_site_aniso_U_12
O1 0.0181(8) 0.0203(8) 0.0209(9) 0.0001(6) -0.0001(7) -0.0003(6)
O2 0.0244(9) 0.0196(7) 0.0214(8) -0.0012(6) 0.0006(7) -0.0003(7)
O3 0.0185(8) 0.0203(8) 0.0235(9) 0.0007(6) 0.0038(7) 0.0003(6)
O4 0.0269(9) 0.0190(7) 0.0203(7) 0.0027(6) 0.0010(7) 0.0008(7)
N1 0.0213(10) 0.0172(9) 0.0290(11) 0.0002(8) 0.0026(9) -0.0004(8)
N2 0.0215(10) 0.0190(10) 0.0336(12) 0.0021(8) -0.0011(9) -0.0022(8)
N3 0.0248(11) 0.0187(10) 0.0376(12) -0.0016(8) -0.0032(10) 0.0024(8)
N4 0.0252(11) 0.0162(9) 0.0302(11) 0.0006(8) 0.0025(9) -0.0002(8)
C1 0.0194(11) 0.0183(11) 0.0181(11) 0.0010(9) 0.0035(9) -0.0001(9)
C2 0.0205(11) 0.0194(11) 0.0252(12) -0.0025(9) 0.0006(10) -0.0023(9)
C3 0.0202(12) 0.0229(12) 0.0203(11) 0.0005(9) 0.0006(10) 0.0006(9)
C4 0.0207(11) 0.0184(11) 0.0219(11) 0.0022(9) 0.0009(10) 0.0013(9)
C5 0.0179(11) 0.0174(10) 0.0207(11) -0.0011(9) 0.0030(10) -0.0014(8)
C6 0.0153(11) 0.0203(11) 0.0201(12) 0.0006(8) 0.0018(9) 0.0001(8)
C7 0.0196(11) 0.0169(11) 0.0229(12) 0.0004(9) 0.0016(10) 0.0008(8)
C8 0.0219(12) 0.0108(10) 0.0252(12) -0.0016(8) 0.0019(10) 0.0000(8)
C9 0.0197(12) 0.0152(10) 0.0280(13) -0.0008(9) -0.0015(10) -0.0003(9)
C10 0.0237(12) 0.0162(10) 0.0258(11) -0.0002(8) -0.0011(11) -0.0006(9)
C11 0.0208(12) 0.0173(10) 0.0263(12) 0.0014(9) 0.0031(10) -0.0004(9)
C12 0.0187(11) 0.0131(10) 0.0267(12) 0.0016(9) 0.0011(10) -0.0011(9)
C13 0.0240(12) 0.0118(9) 0.0212(10) 0.0008(8) 0.0011(11) -0.0011(9)
C14 0.0221(12) 0.0157(10) 0.0264(13) 0.0024(9) -0.0011(10) -0.0035(9)
C15 0.0164(11) 0.0209(11) 0.0264(12) 0.0021(9) -0.0020(10) 0.0009(9)
C16 0.0215(11) 0.0247(11) 0.0255(12) 0.0054(10) 0.0008(10) -0.0011(10)
C17 0.0229(13) 0.0272(12) 0.0307(13) 0.0035(11) 0.0042(11) 0.0025(10)
C18 0.0243(12) 0.0241(12) 0.0280(12) 0.0004(10) 0.0024(10) 0.0046(10)
C19 0.0174(11) 0.0194(11) 0.0273(12) -0.0004(9) -0.0010(10) 0.0007(9)
C20 0.0133(11) 0.0225(11) 0.0257(13) -0.0001(9) 0.0018(10) 0.0000(9)
C21 0.0214(12) 0.0174(11) 0.0268(13) 0.0015(9) -0.0003(10) 0.0018(9)
C22 0.0203(11) 0.0129(10) 0.0268(12) -0.0003(9) 0.0011(10) 0.0017(9)
C23 0.0210(12) 0.0184(10) 0.0292(13) -0.0006(10) 0.0028(10) 0.0006(9)
C24 0.0242(12) 0.0178(10) 0.0250(11) 0.0003(9) -0.0007(11) 0.0018(9)
C25 0.0191(12) 0.0154(10) 0.0279(12) 0.0018(9) 0.0004(10) 0.0001(9)
C26 0.0230(12) 0.0101(10) 0.0276(13) 0.0020(8) 0.0026(10) -0.0004(8)
C27 0.0249(12) 0.0110(9) 0.0230(11) -0.0010(8) 0.0012(10) 0.0003(9)
C28 0.0213(12) 0.0175(11) 0.0211(11) 0.0001(9) 0.0013(10) -0.0005(9)
C29 0.0268(13) 0.0249(12) 0.0275(13) -0.0002(9) -0.0062(11) -0.0001(10)
C30 0.051(2) 0.0319(16) 0.083(3) 0.0014(15) -0.0424(19) -0.0038(14)
C31 0.0404(17) 0.0425(17) 0.057(2) -0.0118(14) -0.0226(15) 0.0137(14)
C32 0.048(2) 0.113(3) 0.0286(16) 0.0108(19) -0.0062(15) -0.001(2)
C33 0.0307(12) 0.0418(12) 0.0215(11) 0.0025(9) -0.0003(10) 0.0024(9)
C34 0.0347(14) 0.0390(18) 0.0211(14) 0.0004(13) -0.0012(11) 0.0037(11)
C35 0.0470(18) 0.069(2) 0.0337(19) 0.0145(15) -0.0032(15) -0.0158(15)
C36 0.0440(19) 0.0527(15) 0.0302(17) -0.0077(12) -0.0033(15) 0.0114(13)
C34' 0.042(5) 0.045(2) 0.028(7) 0.004(2) 0.003(4) 0.005(2)
C35' 0.036(2) 0.052(4) 0.032(6) 0.004(4) 0.004(3) 0.006(2)
C36' 0.036(3) 0.049(4) 0.024(6) 0.001(4) 0.001(3) 0.001(3)
C37 0.0322(14) 0.0302(13) 0.0329(14) 0.0033(11) 0.0085(11) -0.0001(11)
C38 0.0478(18) 0.0402(16) 0.0339(15) -0.0010(12) 0.0109(13) -0.0018(13)
C39 0.0332(15) 0.0448(17) 0.0499(18) -0.0011(14) 0.0150(14) 0.0080(13)
C40 0.0495(18) 0.0356(15) 0.0492(18) 0.0031(13) 0.0195(15) -0.0067(13)
C41 0.0245(12) 0.0310(12) 0.0249(12) -0.0006(9) 0.0013(11) 0.0008(11)
C42 0.0404(17) 0.070(2) 0.0229(13) 0.0001(13) -0.0035(13) 0.0169(16)
C43 0.063(2) 0.0557(19) 0.0281(15) 0.0018(13) 0.0078(15) -0.0241(16)
C44 0.064(2) 0.0364(15) 0.0338(14) -0.0089(11) 0.0016(15) 0.0082(14)
C45 0.0312(14) 0.0249(13) 0.0185(13) 0.0011(9) -0.0011(11) 0.0014(10)
C46 0.0359(15) 0.0271(12) 0.0276(12) -0.0073(9) 0.0010(12) 0.0001(11)
C47 0.0317(14) 0.0278(13) 0.0279(15) 0.0023(10) 0.0031(12) 0.0014(10)
C48 0.0350(15) 0.0269(12) 0.0256(12) 0.0077(10) 0.0014(12) 0.0011(11)
C49 0.0237(12) 0.0153(10) 0.0242(12) 0.0018(9) 0.0004(10) 0.0006(9)
C50 0.0262(13) 0.0218(11) 0.0305(13) 0.0011(10) 0.0029(11) -0.0003(10)
C51 0.0251(13) 0.0226(12) 0.0334(13) -0.0001(10) 0.0010(11) 0.0052(10)
C52 0.0313(13) 0.0192(11) 0.0276(13) -0.0005(9) -0.0004(11) 0.0062(10)
C53 0.0371(14) 0.0190(12) 0.0425(16) -0.0003(11) -0.0016(13) 0.0057(11)
C54 0.0206(11) 0.0196(11) 0.0290(13) 0.0010(9) -0.0010(10) -0.0032(9)
C55 0.0248(12) 0.0231(12) 0.0380(14) 0.0061(11) -0.0016(11) -0.0009(10)
C56 0.0268(13) 0.0267(13) 0.0403(15) 0.0028(11) -0.0014(12) -0.0077(10)
C57 0.0348(14) 0.0189(12) 0.0373(14) 0.0053(10) -0.0012(12) -0.0089(10)
C58 0.0367(16) 0.0226(13) 0.0591(19) 0.0023(12) 0.0014(14) -0.0057(11)
C59 0.0255(12) 0.0188(11) 0.0271(12) 0.0014(9) -0.0008(10) 0.0025(9)
C60 0.0244(13) 0.0221(12) 0.0374(15) -0.0031(10) -0.0026(11) 0.0013(10)
C61 0.0258(13) 0.0279(13) 0.0403(15) -0.0010(11) -0.0029(12) 0.0083(11)
C62 0.0332(13) 0.0197(11) 0.0377(15) -0.0007(10) -0.0024(12) 0.0080(11)
C63 0.0436(16) 0.0214(13) 0.0574(19) -0.0018(13) -0.0049(15) 0.0052(12)
C64 0.0260(12) 0.0179(11) 0.0215(11) 0.0004(9) 0.0015(10) -0.0005(9)
C65 0.0256(13) 0.0215(11) 0.0295(13) -0.0021(10) 0.0021(11) -0.0011(9)
C66 0.0256(13) 0.0246(12) 0.0341(14) -0.0019(10) 0.0039(11) -0.0083(10)
C67 0.0296(13) 0.0180(11) 0.0306(13) 0.0006(9) -0.0016(11) -0.0054(10)
C68 0.0331(14) 0.0213(12) 0.0488(17) 0.0002(11) 0.0023(13) -0.0033(10)
O5 0.0379(11) 0.0238(9) 0.0467(11) 0.0045(8) 0.0002(10) -0.0027(8)
C69 0.0428(18) 0.0425(17) 0.0562(19) 0.0203(15) -0.0021(17) -0.0061(15)
O6 0.0359(10) 0.0229(8) 0.0426(10) -0.0020(8) 0.0009(9) 0.0005(8)
C70 0.0454(17) 0.0301(14) 0.0473(17) -0.0086(12) -0.0009(16) -0.0009(13)

loop_
_atom_type_symbol
_atom_type_description
_atom_type_scat_dispersion_real
_atom_type_scat_dispersion_imag
_atom_type_scat_source
C C 0.0034 0.0017 'International Tables Vol C Tables 4.2.6.8 and 6.1.1.4'
H H 0.0000 0.0000 'International Tables Vol C Tables 4.2.6.8 and 6.1.1.4'
N N 0.0065 0.0035 'International Tables Vol C Tables 4.2.6.8 and 6.1.1.4'
O O 0.0115 0.0064 'International Tables Vol C Tables 4.2.6.8 and 6.1.1.4'

loop_
_geom_angle_atom_site_label_1
_geom_angle_atom_site_label_2
_geom_angle_atom_site_label_3
_geom_angle
_geom_angle_site_symmetry_1
_geom_angle_site_symmetry_3
_geom_angle_publ_flag
C6 O1 C45 115.27(19) . . ?
C13 O2 C46 113.15(16) . . ?
C20 O3 C47 115.0(2) . . ?
C27 O4 C48 112.62(17) . . ?
C49 N1 H1 124.7 . . ?
C49 N1 C52 110.6(2) . . ?
C52 N1 H1 124.7 . . ?
C54 N2 H2 124.8 . . ?
C54 N2 C57 110.5(2) . . ?
C57 N2 H2 124.8 . . ?
C59 N3 H3 124.8 . . ?
C62 N3 H3 124.8 . . ?
C62 N3 C59 110.3(2) . . ?
C64 N4 H4 124.8 . . ?
C64 N4 C67 110.4(2) . . ?
C67 N4 H4 124.8 . . ?
C2 C1 C28 122.5(2) . . ?
C6 C1 C2 118.9(2) . . ?
C6 C1 C28 118.4(2) . . ?
C1 C2 H2A 119.2 . . ?
C3 C2 C1 121.5(2) . . ?
C3 C2 H2A 119.2 . . ?
C2 C3 C29 121.9(2) . . ?
C4 C3 C2 117.9(2) . . ?
C4 C3 C29 120.1(2) . . ?
C3 C4 H4A 118.9 . . ?
C3 C4 C5 122.2(2) . . ?
C5 C4 H4A 118.9 . . ?
C4 C5 C7 122.6(2) . . ?
C6 C5 C4 118.2(2) . . ?
C6 C5 C7 118.9(2) . . ?
O1 C6 C1 119.56(19) . . ?
O1 C6 C5 118.98(19) . . ?
C1 C6 C5 121.2(2) . . ?
C5 C7 H7 107.2 . . ?
C8 C7 C5 108.88(18) . . ?
C8 C7 H7 107.2 . . ?
C49 C7 C5 113.5(2) . . ?
C49 C7 H7 107.2 . . ?
C49 C7 C8 112.55(18) . . ?
C9 C8 C7 118.8(2) . . ?
C9 C8 C13 119.7(2) . . ?
C13 C8 C7 121.5(2) . . ?
C8 C9 H9 119.2 . . ?
C10 C9 C8 121.5(2) . . ?
C10 C9 H9 119.2 . . ?
C9 C10 C11 116.7(2) . . ?
C9 C10 C33 121.7(2) . . ?
C11 C10 C33 121.5(2) . . ?
C10 C11 H11 118.3 . . ?
C12 C11 C10 123.4(2) . . ?
C12 C11 H11 118.3 . . ?
C11 C12 C13 118.3(2) . . ?
C11 C12 C14 120.1(2) . . ?
C13 C12 C14 121.5(2) . . ?
O2 C13 C8 120.5(2) . . ?
O2 C13 C12 119.2(2) . . ?
C12 C13 C8 120.27(19) . . ?
C12 C14 H14 106.9 . . ?
C15 C14 C12 108.44(18) . . ?
C15 C14 H14 106.9 . . ?
C54 C14 C12 112.97(18) . . ?
C54 C14 H14 106.9 . . ?
C54 C14 C15 114.21(19) . . ?
C16 C15 C14 122.6(2) . . ?
C16 C15 C20 118.1(2) . . ?
C20 C15 C14 119.1(2) . . ?
C15 C16 H16 119.1 . . ?
C15 C16 C17 121.8(2) . . ?
C17 C16 H16 119.1 . . ?
C16 C17 C18 118.1(2) . . ?
C16 C17 C37 123.4(2) . . ?
C18 C17 C37 118.4(2) . . ?
C17 C18 H18 118.9 . . ?
C19 C18 C17 122.3(2) . . ?
C19 C18 H18 118.9 . . ?
C18 C19 C20 118.1(2) . . ?
C18 C19 C21 121.8(2) . . ?
C20 C19 C21 119.7(2) . . ?
O3 C20 C15 119.1(2) . . ?
O3 C20 C19 119.1(2) . . ?
C15 C20 C19 121.6(2) . . ?
C19 C21 H21 107.4 . . ?
C19 C21 C22 107.13(19) . . ?
C22 C21 H21 107.4 . . ?
C59 C21 C19 113.69(19) . . ?
C59 C21 H21 107.4 . . ?
C59 C21 C22 113.39(19) . . ?
C23 C22 C21 121.2(2) . . ?
C23 C22 C27 118.3(2) . . ?
C27 C22 C21 120.3(2) . . ?
C22 C23 H23 118.3 . . ?
C22 C23 C24 123.4(2) . . ?
C24 C23 H23 118.3 . . ?
C23 C24 C41 121.3(2) . . ?
C25 C24 C23 116.6(2) . . ?
C25 C24 C41 122.1(2) . . ?
C24 C25 H25 119.1 . . ?
C24 C25 C26 121.8(2) . . ?
C26 C25 H25 119.1 . . ?
C25 C26 C27 119.7(2) . . ?
C25 C26 C28 119.1(2) . . ?
C27 C26 C28 121.2(2) . . ?
O4 C27 C22 119.3(2) . . ?
O4 C27 C26 120.5(2) . . ?
C22 C27 C26 120.1(2) . . ?
C1 C28 H28 107.1 . . ?
C26 C28 C1 108.78(18) . . ?
C26 C28 H28 107.1 . . ?
C64 C28 C1 114.2(2) . . ?
C64 C28 C26 112.20(18) . . ?
C64 C28 H28 107.1 . . ?
C30 C29 C3 112.1(2) . . ?
C30 C29 C31 107.5(3) . . ?
C30 C29 C32 109.3(3) . . ?
C31 C29 C3 110.8(2) . . ?
C32 C29 C3 108.7(2) . . ?
C32 C29 C31 108.4(3) . . ?
C29 C30 H30A 109.5 . . ?
C29 C30 H30B 109.5 . . ?
C29 C30 H30C 109.5 . . ?
H30A C30 H30B 109.5 . . ?
H30A C30 H30C 109.5 . . ?
H30B C30 H30C 109.5 . . ?
C29 C31 H31A 109.5 . . ?
C29 C31 H31B 109.5 . . ?
C29 C31 H31C 109.5 . . ?
H31A C31 H31B 109.5 . . ?
H31A C31 H31C 109.5 . . ?
H31B C31 H31C 109.5 . . ?
C29 C32 H32A 109.5 . . ?
C29 C32 H32B 109.5 . . ?
C29 C32 H32C 109.5 . . ?
H32A C32 H32B 109.5 . . ?
H32A C32 H32C 109.5 . . ?
H32B C32 H32C 109.5 . . ?
C10 C33 C36 105.7(2) . . ?
C10 C33 C34' 101.5(6) . . ?
C34 C33 C10 114.5(2) . . ?
C34 C33 C36 106.0(2) . . ?
C35 C33 C10 111.7(2) . . ?
C35 C33 C34 109.5(3) . . ?
C35 C33 C36 109.2(3) . . ?
C35' C33 C10 113.3(7) . . ?
C35' C33 C34' 104.3(9) . . ?
C36' C33 C10 113.5(7) . . ?
C36' C33 C34' 104.6(10) . . ?
C36' C33 C35' 117.3(10) . . ?
C33 C34 H34A 109.5 . . ?
C33 C34 H34B 109.5 . . ?
C33 C34 H34C 109.5 . . ?
H34A C34 H34B 109.5 . . ?
H34A C34 H34C 109.5 . . ?
H34B C34 H34C 109.5 . . ?
C33 C35 H35A 109.5 . . ?
C33 C35 H35B 109.5 . . ?
C33 C35 H35C 109.5 . . ?
H35A C35 H35B 109.5 . . ?
H35A C35 H35C 109.5 . . ?
H35B C35 H35C 109.5 . . ?
C33 C36 H36A 109.5 . . ?
C33 C36 H36B 109.5 . . ?
C33 C36 H36C 109.5 . . ?
H36A C36 H36B 109.5 . . ?
H36A C36 H36C 109.5 . . ?
H36B C36 H36C 109.5 . . ?
C33 C34' H34D 109.5 . . ?
C33 C34' H34E 109.5 . . ?
C33 C34' H34F 109.5 . . ?
H34D C34' H34E 109.5 . . ?
H34D C34' H34F 109.5 . . ?
H34E C34' H34F 109.5 . . ?
C33 C35' H35D 109.5 . . ?
C33 C35' H35E 109.5 . . ?
C33 C35' H35F 109.5 . . ?
H35D C35' H35E 109.5 . . ?
H35D C35' H35F 109.5 . . ?
H35E C35' H35F 109.5 . . ?
C33 C36' H36D 109.5 . . ?
C33 C36' H36E 109.5 . . ?
C33 C36' H36F 109.5 . . ?
H36D C36' H36E 109.5 . . ?
H36D C36' H36F 109.5 . . ?
H36E C36' H36F 109.5 . . ?
C17 C37 C38 108.4(2) . . ?
C39 C37 C17 109.6(2) . . ?
C39 C37 C38 109.0(2) . . ?
C39 C37 C40 109.6(2) . . ?
C40 C37 C17 112.0(2) . . ?
C40 C37 C38 108.2(2) . . ?
C37 C38 H38A 109.5 . . ?
C37 C38 H38B 109.5 . . ?
C37 C38 H38C 109.5 . . ?
H38A C38 H38B 109.5 . . ?
H38A C38 H38C 109.5 . . ?
H38B C38 H38C 109.5 . . ?
C37 C39 H39A 109.5 . . ?
C37 C39 H39B 109.5 . . ?
C37 C39 H39C 109.5 . . ?
H39A C39 H39B 109.5 . . ?
H39A C39 H39C 109.5 . . ?
H39B C39 H39C 109.5 . . ?
C37 C40 H40A 109.5 . . ?
C37 C40 H40B 109.5 . . ?
C37 C40 H40C 109.5 . . ?
H40A C40 H40B 109.5 . . ?
H40A C40 H40C 109.5 . . ?
H40B C40 H40C 109.5 . . ?
C24 C41 C42 113.0(2) . . ?
C24 C41 C44 108.7(2) . . ?
C42 C41 C44 107.4(2) . . ?
C43 C41 C24 110.3(2) . . ?
C43 C41 C42 109.2(2) . . ?
C43 C41 C44 108.1(2) . . ?
C41 C42 H42A 109.5 . . ?
C41 C42 H42B 109.5 . . ?
C41 C42 H42C 109.5 . . ?
H42A C42 H42B 109.5 . . ?
H42A C42 H42C 109.5 . . ?
H42B C42 H42C 109.5 . . ?
C41 C43 H43A 109.5 . . ?
C41 C43 H43B 109.5 . . ?
C41 C43 H43C 109.5 . . ?
H43A C43 H43B 109.5 . . ?
H43A C43 H43C 109.5 . . ?
H43B C43 H43C 109.5 . . ?
C41 C44 H44A 109.5 . . ?
C41 C44 H44B 109.5 . . ?
C41 C44 H44C 109.5 . . ?
H44A C44 H44B 109.5 . . ?
H44A C44 H44C 109.5 . . ?
H44B C44 H44C 109.5 . . ?
O1 C45 H45A 109.5 . . ?
O1 C45 H45B 109.5 . . ?
O1 C45 H45C 109.5 . . ?
H45A C45 H45B 109.5 . . ?
H45A C45 H45C 109.5 . . ?
H45B C45 H45C 109.5 . . ?
O2 C46 H46A 109.5 . . ?
O2 C46 H46B 109.5 . . ?
O2 C46 H46C 109.5 . . ?
H46A C46 H46B 109.5 . . ?
H46A C46 H46C 109.5 . . ?
H46B C46 H46C 109.5 . . ?
O3 C47 H47A 109.5 . . ?
O3 C47 H47B 109.5 . . ?
O3 C47 H47C 109.5 . . ?
H47A C47 H47B 109.5 . . ?
H47A C47 H47C 109.5 . . ?
H47B C47 H47C 109.5 . . ?
O4 C48 H48A 109.5 . . ?
O4 C48 H48B 109.5 . . ?
O4 C48 H48C 109.5 . . ?
H48A C48 H48B 109.5 . . ?
H48A C48 H48C 109.5 . . ?
H48B C48 H48C 109.5 . . ?
N1 C49 C7 121.4(2) . . ?
N1 C49 C50 107.01(19) . . ?
C50 C49 C7 131.0(2) . . ?
C49 C50 H50 126.2 . . ?
C49 C50 C51 107.6(2) . . ?
C51 C50 H50 126.2 . . ?
C50 C51 H51 126.0 . . ?
C52 C51 C50 108.1(2) . . ?
C52 C51 H51 126.0 . . ?
N1 C52 C53 121.6(2) . . ?
C51 C52 N1 106.7(2) . . ?
C51 C52 C53 131.7(2) . . ?
C52 C53 H53A 109.5 . . ?
C52 C53 H53B 109.5 . . ?
C52 C53 H53C 109.5 . . ?
H53A C53 H53B 109.5 . . ?
H53A C53 H53C 109.5 . . ?
H53B C53 H53C 109.5 . . ?
N2 C54 C14 121.4(2) . . ?
N2 C54 C55 107.0(2) . . ?
C55 C54 C14 131.1(2) . . ?
C54 C55 H55 126.4 . . ?
C54 C55 C56 107.3(2) . . ?
C56 C55 H55 126.4 . . ?
C55 C56 H56 126.0 . . ?
C57 C56 C55 108.0(2) . . ?
C57 C56 H56 126.0 . . ?
N2 C57 C58 121.3(2) . . ?
C56 C57 N2 107.2(2) . . ?
C56 C57 C58 131.5(2) . . ?
C57 C58 H58A 109.5 . . ?
C57 C58 H58B 109.5 . . ?
C57 C58 H58C 109.5 . . ?
H58A C58 H58B 109.5 . . ?
H58A C58 H58C 109.5 . . ?
H58B C58 H58C 109.5 . . ?
N3 C59 C21 122.1(2) . . ?
N3 C59 C60 106.7(2) . . ?
C60 C59 C21 130.6(2) . . ?
C59 C60 H60 126.1 . . ?
C59 C60 C61 107.7(2) . . ?
C61 C60 H60 126.1 . . ?
C60 C61 H61 126.0 . . ?
C62 C61 C60 108.1(2) . . ?
C62 C61 H61 126.0 . . ?
N3 C62 C63 121.5(2) . . ?
C61 C62 N3 107.1(2) . . ?
C61 C62 C63 131.4(2) . . ?
C62 C63 H63A 109.5 . . ?
C62 C63 H63B 109.5 . . ?
C62 C63 H63C 109.5 . . ?
H63A C63 H63B 109.5 . . ?
H63A C63 H63C 109.5 . . ?
H63B C63 H63C 109.5 . . ?
N4 C64 C28 120.6(2) . . ?
C65 C64 N4 106.9(2) . . ?
C65 C64 C28 131.7(2) . . ?
C64 C65 H65 126.1 . . ?
C64 C65 C66 107.7(2) . . ?
C66 C65 H65 126.1 . . ?
C65 C66 H66 126.2 . . ?
C67 C66 C65 107.7(2) . . ?
C67 C66 H66 126.2 . . ?
N4 C67 C68 120.6(2) . . ?
C66 C67 N4 107.3(2) . . ?
C66 C67 C68 132.1(2) . . ?
C67 C68 H68A 109.5 . . ?
C67 C68 H68B 109.5 . . ?
C67 C68 H68C 109.5 . . ?
H68A C68 H68B 109.5 . . ?
H68A C68 H68C 109.5 . . ?
H68B C68 H68C 109.5 . . ?
C69 O5 H5 109(2) . . ?
O5 C69 H69A 100(3) . . ?
O5 C69 H69B 107(2) . . ?
O5 C69 H69C 114(2) . . ?
H69A C69 H69B 116(4) . . ?
H69A C69 H69C 113(4) . . ?
H69B C69 H69C 107(3) . . ?
C70 O6 H6 109(2) . . ?
O6 C70 H70A 111.7(17) . . ?
O6 C70 H70B 110.7(17) . . ?
O6 C70 H70C 100.7(18) . . ?
H70A C70 H70B 113(2) . . ?
H70A C70 H70C 107(3) . . ?
H70B C70 H70C 113(3) . . ?

loop_
_geom_bond_atom_site_label_1
_geom_bond_atom_site_label_2
_geom_bond_distance
_geom_bond_site_symmetry_2
_geom_bond_publ_flag
O1 C6 1.384(3) . ?
O1 C45 1.428(3) . ?
O2 C13 1.388(3) . ?
O2 C46 1.426(3) . ?
O3 C20 1.375(3) . ?
O3 C47 1.432(3) . ?
O4 C27 1.382(3) . ?
O4 C48 1.428(3) . ?
N1 H1 0.8800 . ?
N1 C49 1.366(3) . ?
N1 C52 1.373(3) . ?
N2 H2 0.8800 . ?
N2 C54 1.369(3) . ?
N2 C57 1.370(3) . ?
N3 H3 0.8800 . ?
N3 C59 1.375(3) . ?
N3 C62 1.373(3) . ?
N4 H4 0.8800 . ?
N4 C64 1.373(3) . ?
N4 C67 1.375(3) . ?
C1 C2 1.404(3) . ?
C1 C6 1.393(3) . ?
C1 C28 1.531(3) . ?
C2 H2A 0.9500 . ?
C2 C3 1.396(3) . ?
C3 C4 1.394(3) . ?
C3 C29 1.540(4) . ?
C4 H4A 0.9500 . ?
C4 C5 1.404(3) . ?
C5 C6 1.399(3) . ?
C5 C7 1.524(3) . ?
C7 H7 1.0000 . ?
C7 C8 1.520(3) . ?
C7 C49 1.516(3) . ?
C8 C9 1.393(3) . ?
C8 C13 1.396(3) . ?
C9 H9 0.9500 . ?
C9 C10 1.391(3) . ?
C10 C11 1.401(3) . ?
C10 C33 1.527(3) . ?
C11 H11 0.9500 . ?
C11 C12 1.380(3) . ?
C12 C13 1.391(3) . ?
C12 C14 1.533(3) . ?
C14 H14 1.0000 . ?
C14 C15 1.521(3) . ?
C14 C54 1.503(3) . ?
C15 C16 1.387(3) . ?
C15 C20 1.392(3) . ?
C16 H16 0.9500 . ?
C16 C17 1.387(3) . ?
C17 C18 1.388(3) . ?
C17 C37 1.523(4) . ?
C18 H18 0.9500 . ?
C18 C19 1.373(3) . ?
C19 C20 1.395(3) . ?
C19 C21 1.525(3) . ?
C21 H21 1.0000 . ?
C21 C22 1.540(3) . ?
C21 C59 1.505(3) . ?
C22 C23 1.377(3) . ?
C22 C27 1.395(3) . ?
C23 H23 0.9500 . ?
C23 C24 1.409(3) . ?
C24 C25 1.385(3) . ?
C24 C41 1.529(3) . ?
C25 H25 0.9500 . ?
C25 C26 1.396(3) . ?
C26 C27 1.397(3) . ?
C26 C28 1.517(3) . ?
C28 H28 1.0000 . ?
C28 C64 1.510(3) . ?
C29 C30 1.507(4) . ?
C29 C31 1.532(4) . ?
C29 C32 1.515(4) . ?
C30 H30A 0.9800 . ?
C30 H30B 0.9800 . ?
C30 H30C 0.9800 . ?
C31 H31A 0.9800 . ?
C31 H31B 0.9800 . ?
C31 H31C 0.9800 . ?
C32 H32A 0.9800 . ?
C32 H32B 0.9800 . ?
C32 H32C 0.9800 . ?
C33 C34 1.526(4) . ?
C33 C35 1.498(4) . ?
C33 C36 1.585(4) . ?
C33 C34' 1.703(16) . ?
C33 C35' 1.475(17) . ?
C33 C36' 1.427(17) . ?
C34 H34A 0.9800 . ?
C34 H34B 0.9800 . ?
C34 H34C 0.9800 . ?
C35 H35A 0.9800 . ?
C35 H35B 0.9800 . ?
C35 H35C 0.9800 . ?
C36 H36A 0.9800 . ?
C36 H36B 0.9800 . ?
C36 H36C 0.9800 . ?
C34' H34D 0.9800 . ?
C34' H34E 0.9800 . ?
C34' H34F 0.9800 . ?
C35' H35D 0.9800 . ?
C35' H35E 0.9800 . ?
C35' H35F 0.9800 . ?
C36' H36D 0.9800 . ?
C36' H36E 0.9800 . ?
C36' H36F 0.9800 . ?
C37 C38 1.549(4) . ?
C37 C39 1.521(4) . ?
C37 C40 1.522(4) . ?
C38 H38A 0.9800 . ?
C38 H38B 0.9800 . ?
C38 H38C 0.9800 . ?
C39 H39A 0.9800 . ?
C39 H39B 0.9800 . ?
C39 H39C 0.9800 . ?
C40 H40A 0.9800 . ?
C40 H40B 0.9800 . ?
C40 H40C 0.9800 . ?
C41 C42 1.532(4) . ?
C41 C43 1.514(4) . ?
C41 C44 1.533(3) . ?
C42 H42A 0.9800 . ?
C42 H42B 0.9800 . ?
C42 H42C 0.9800 . ?
C43 H43A 0.9800 . ?
C43 H43B 0.9800 . ?
C43 H43C 0.9800 . ?
C44 H44A 0.9800 . ?
C44 H44B 0.9800 . ?
C44 H44C 0.9800 . ?
C45 H45A 0.9800 . ?
C45 H45B 0.9800 . ?
C45 H45C 0.9800 . ?
C46 H46A 0.9800 . ?
C46 H46B 0.9800 . ?
C46 H46C 0.9800 . ?
C47 H47A 0.9800 . ?
C47 H47B 0.9800 . ?
C47 H47C 0.9800 . ?
C48 H48A 0.9800 . ?
C48 H48B 0.9800 . ?
C48 H48C 0.9800 . ?
C49 C50 1.366(3) . ?
C50 H50 0.9500 . ?
C50 C51 1.417(3) . ?
C51 H51 0.9500 . ?
C51 C52 1.361(4) . ?
C52 C53 1.486(3) . ?
C53 H53A 0.9800 . ?
C53 H53B 0.9800 . ?
C53 H53C 0.9800 . ?
C54 C55 1.377(3) . ?
C55 H55 0.9500 . ?
C55 C56 1.420(3) . ?
C56 H56 0.9500 . ?
C56 C57 1.363(4) . ?
C57 C58 1.489(3) . ?
C58 H58A 0.9800 . ?
C58 H58B 0.9800 . ?
C58 H58C 0.9800 . ?
C59 C60 1.376(4) . ?
C60 H60 0.9500 . ?
C60 C61 1.414(3) . ?
C61 H61 0.9500 . ?
C61 C62 1.364(4) . ?
C62 C63 1.492(4) . ?
C63 H63A 0.9800 . ?
C63 H63B 0.9800 . ?
C63 H63C 0.9800 . ?
C64 C65 1.361(3) . ?
C65 H65 0.9500 . ?
C65 C66 1.430(3) . ?
C66 H66 0.9500 . ?
C66 C67 1.352(4) . ?
C67 C68 1.497(3) . ?
C68 H68A 0.9800 . ?
C68 H68B 0.9800 . ?
C68 H68C 0.9800 . ?
O5 H5 0.98(4) . ?
O5 C69 1.426(3) . ?
C69 H69A 1.08(6) . ?
C69 H69B 1.03(4) . ?
C69 H69C 0.95(4) . ?
O6 H6 0.93(4) . ?
O6 C70 1.425(3) . ?
C70 H70A 1.11(3) . ?
C70 H70B 1.04(3) . ?
C70 H70C 1.06(3) . ?

loop_
_geom_torsion_atom_site_label_1
_geom_torsion_atom_site_label_2
_geom_torsion_atom_site_label_3
_geom_torsion_atom_site_label_4
_geom_torsion
_geom_torsion_site_symmetry_1
_geom_torsion_site_symmetry_2
_geom_torsion_site_symmetry_3
_geom_torsion_site_symmetry_4
_geom_torsion_publ_flag
N1 C49 C50 C51 0.0(3) . . . . ?
N2 C54 C55 C56 -0.4(3) . . . . ?
N3 C59 C60 C61 0.5(3) . . . . ?
N4 C64 C65 C66 0.4(3) . . . . ?
C1 C2 C3 C4 -0.8(4) . . . . ?
C1 C2 C3 C29 -178.2(2) . . . . ?
C1 C28 C64 N4 -151.0(2) . . . . ?
C1 C28 C64 C65 40.3(4) . . . . ?
C2 C1 C6 O1 174.0(2) . . . . ?
C2 C1 C6 C5 -0.4(4) . . . . ?
C2 C1 C28 C26 -99.7(2) . . . . ?
C2 C1 C28 C64 26.5(3) . . . . ?
C2 C3 C4 C5 1.3(4) . . . . ?
C2 C3 C29 C30 -15.2(4) . . . . ?
C2 C3 C29 C31 -135.2(3) . . . . ?
C2 C3 C29 C32 105.8(3) . . . . ?
C3 C4 C5 C6 -1.4(4) . . . . ?
C3 C4 C5 C7 -175.6(2) . . . . ?
C4 C3 C29 C30 167.3(3) . . . . ?
C4 C3 C29 C31 47.3(3) . . . . ?
C4 C3 C29 C32 -71.7(3) . . . . ?
C4 C5 C6 O1 -173.5(2) . . . . ?
C4 C5 C6 C1 0.9(4) . . . . ?
C4 C5 C7 C8 97.6(3) . . . . ?
C4 C5 C7 C49 -28.6(3) . . . . ?
C5 C7 C8 C9 -61.5(3) . . . . ?
C5 C7 C8 C13 115.1(2) . . . . ?
C5 C7 C49 N1 150.9(2) . . . . ?
C5 C7 C49 C50 -39.3(4) . . . . ?
C6 C1 C2 C3 0.3(4) . . . . ?
C6 C1 C28 C26 75.2(3) . . . . ?
C6 C1 C28 C64 -158.5(2) . . . . ?
C6 C5 C7 C8 -76.6(3) . . . . ?
C6 C5 C7 C49 157.2(2) . . . . ?
C7 C5 C6 O1 0.9(3) . . . . ?
C7 C5 C6 C1 175.3(2) . . . . ?
C7 C8 C9 C10 175.37(19) . . . . ?
C7 C8 C13 O2 5.2(3) . . . . ?
C7 C8 C13 C12 -172.93(19) . . . . ?
C7 C49 C50 C51 -170.9(3) . . . . ?
C8 C7 C49 N1 26.6(3) . . . . ?
C8 C7 C49 C50 -163.6(3) . . . . ?
C8 C9 C10 C11 -1.1(3) . . . . ?
C8 C9 C10 C33 -177.2(2) . . . . ?
C9 C8 C13 O2 -178.23(18) . . . . ?
C9 C8 C13 C12 3.6(3) . . . . ?
C9 C10 C11 C12 1.3(3) . . . . ?
C9 C10 C33 C34 -9.2(3) . . . . ?
C9 C10 C33 C35 -134.3(3) . . . . ?
C9 C10 C33 C36 107.1(3) . . . . ?
C9 C10 C33 C34' -80.0(7) . . . . ?
C9 C10 C33 C35' 168.7(8) . . . . ?
C9 C10 C33 C36' 31.7(9) . . . . ?
C10 C11 C12 C13 1.0(3) . . . . ?
C10 C11 C12 C14 -175.91(19) . . . . ?
C11 C10 C33 C34 174.9(2) . . . . ?
C11 C10 C33 C35 49.8(3) . . . . ?
C11 C10 C33 C36 -68.8(3) . . . . ?
C11 C10 C33 C34' 104.1(7) . . . . ?
C11 C10 C33 C35' -7.2(9) . . . . ?
C11 C10 C33 C36' -144.1(9) . . . . ?
C11 C12 C13 O2 178.41(18) . . . . ?
C11 C12 C13 C8 -3.4(3) . . . . ?
C11 C12 C14 C15 63.2(3) . . . . ?
C11 C12 C14 C54 -64.5(3) . . . . ?
C12 C14 C15 C16 -96.4(3) . . . . ?
C12 C14 C15 C20 78.3(3) . . . . ?
C12 C14 C54 N2 -29.4(3) . . . . ?
C12 C14 C54 C55 160.2(3) . . . . ?
C13 C8 C9 C10 -1.3(3) . . . . ?
C13 C12 C14 C15 -113.6(2) . . . . ?
C13 C12 C14 C54 118.8(2) . . . . ?
C14 C12 C13 O2 -4.8(3) . . . . ?
C14 C12 C13 C8 173.38(19) . . . . ?
C14 C15 C16 C17 175.0(2) . . . . ?
C14 C15 C20 O3 -1.1(3) . . . . ?
C14 C15 C20 C19 -175.6(2) . . . . ?
C14 C54 C55 C56 171.0(3) . . . . ?
C15 C14 C54 N2 -153.9(2) . . . . ?
C15 C14 C54 C55 35.7(4) . . . . ?
C15 C16 C17 C18 0.3(4) . . . . ?
C15 C16 C17 C37 -178.4(2) . . . . ?
C16 C15 C20 O3 173.8(2) . . . . ?
C16 C15 C20 C19 -0.7(4) . . . . ?
C16 C17 C18 C19 -0.4(4) . . . . ?
C16 C17 C37 C38 114.3(3) . . . . ?
C16 C17 C37 C39 -126.8(3) . . . . ?
C16 C17 C37 C40 -5.0(4) . . . . ?
C17 C18 C19 C20 0.0(4) . . . . ?
C17 C18 C19 C21 -173.2(2) . . . . ?
C18 C17 C37 C38 -64.3(3) . . . . ?
C18 C17 C37 C39 54.6(3) . . . . ?
C18 C17 C37 C40 176.4(3) . . . . ?
C18 C19 C20 O3 -173.9(2) . . . . ?
C18 C19 C20 C15 0.6(4) . . . . ?
C18 C19 C21 C22 94.0(3) . . . . ?
C18 C19 C21 C59 -32.1(3) . . . . ?
C19 C21 C22 C23 -61.1(3) . . . . ?
C19 C21 C22 C27 115.0(2) . . . . ?
C19 C21 C59 N3 149.4(2) . . . . ?
C19 C21 C59 C60 -40.5(4) . . . . ?
C20 C15 C16 C17 0.3(4) . . . . ?
C20 C19 C21 C22 -79.1(3) . . . . ?
C20 C19 C21 C59 154.8(2) . . . . ?
C21 C19 C20 O3 -0.6(4) . . . . ?
C21 C19 C20 C15 173.9(2) . . . . ?
C21 C22 C23 C24 174.0(2) . . . . ?
C21 C22 C27 O4 5.6(3) . . . . ?
C21 C22 C27 C26 -172.46(19) . . . . ?
C21 C59 C60 C61 -170.7(3) . . . . ?
C22 C21 C59 N3 26.7(3) . . . . ?
C22 C21 C59 C60 -163.2(3) . . . . ?
C22 C23 C24 C25 -0.2(3) . . . . ?
C22 C23 C24 C41 179.0(2) . . . . ?
C23 C22 C27 O4 -178.20(18) . . . . ?
C23 C22 C27 C26 3.8(3) . . . . ?
C23 C24 C25 C26 1.1(3) . . . . ?
C23 C24 C41 C42 169.5(2) . . . . ?
C23 C24 C41 C43 47.0(3) . . . . ?
C23 C24 C41 C44 -71.4(3) . . . . ?
C24 C25 C26 C27 0.5(3) . . . . ?
C24 C25 C26 C28 -177.70(19) . . . . ?
C25 C24 C41 C42 -11.3(3) . . . . ?
C25 C24 C41 C43 -133.9(3) . . . . ?
C25 C24 C41 C44 107.7(3) . . . . ?
C25 C26 C27 O4 178.98(18) . . . . ?
C25 C26 C27 C22 -3.0(3) . . . . ?
C25 C26 C28 C1 62.8(3) . . . . ?
C25 C26 C28 C64 -64.6(3) . . . . ?
C26 C28 C64 N4 -26.6(3) . . . . ?
C26 C28 C64 C65 164.7(3) . . . . ?
C27 C22 C23 C24 -2.2(3) . . . . ?
C27 C26 C28 C1 -115.4(2) . . . . ?
C27 C26 C28 C64 117.2(2) . . . . ?
C28 C1 C2 C3 175.2(2) . . . . ?
C28 C1 C6 O1 -1.1(3) . . . . ?
C28 C1 C6 C5 -175.5(2) . . . . ?
C28 C26 C27 O4 -2.8(3) . . . . ?
C28 C26 C27 C22 175.17(19) . . . . ?
C28 C64 C65 C66 170.2(3) . . . . ?
C29 C3 C4 C5 178.9(2) . . . . ?
C33 C10 C11 C12 177.4(2) . . . . ?
C37 C17 C18 C19 178.3(2) . . . . ?
C41 C24 C25 C26 -178.1(2) . . . . ?
C45 O1 C6 C1 92.7(2) . . . . ?
C45 O1 C6 C5 -92.8(2) . . . . ?
C46 O2 C13 C8 89.6(2) . . . . ?
C46 O2 C13 C12 -92.2(2) . . . . ?
C47 O3 C20 C15 92.4(3) . . . . ?
C47 O3 C20 C19 -92.9(3) . . . . ?
C48 O4 C27 C22 88.6(2) . . . . ?
C48 O4 C27 C26 -93.4(2) . . . . ?
C49 N1 C52 C51 -0.5(3) . . . . ?
C49 N1 C52 C53 178.8(2) . . . . ?
C49 C7 C8 C9 65.3(3) . . . . ?
C49 C7 C8 C13 -118.1(2) . . . . ?
C49 C50 C51 C52 -0.3(3) . . . . ?
C50 C51 C52 N1 0.5(3) . . . . ?
C50 C51 C52 C53 -178.8(3) . . . . ?
C52 N1 C49 C7 172.3(2) . . . . ?
C52 N1 C49 C50 0.3(3) . . . . ?
C54 N2 C57 C56 -0.2(3) . . . . ?
C54 N2 C57 C58 -178.9(2) . . . . ?
C54 C14 C15 C16 30.6(3) . . . . ?
C54 C14 C15 C20 -154.7(2) . . . . ?
C54 C55 C56 C57 0.3(3) . . . . ?
C55 C56 C57 N2 0.0(3) . . . . ?
C55 C56 C57 C58 178.4(3) . . . . ?
C57 N2 C54 C14 -172.0(2) . . . . ?
C57 N2 C54 C55 0.4(3) . . . . ?
C59 N3 C62 C61 -0.9(3) . . . . ?
C59 N3 C62 C63 178.6(3) . . . . ?
C59 C21 C22 C23 65.1(3) . . . . ?
C59 C21 C22 C27 -118.7(2) . . . . ?
C59 C60 C61 C62 -1.0(3) . . . . ?
C60 C61 C62 N3 1.2(3) . . . . ?
C60 C61 C62 C63 -178.3(3) . . . . ?
C62 N3 C59 C21 172.4(2) . . . . ?
C62 N3 C59 C60 0.3(3) . . . . ?
C64 N4 C67 C66 0.5(3) . . . . ?
C64 N4 C67 C68 -178.0(2) . . . . ?
C64 C65 C66 C67 0.0(3) . . . . ?
C65 C66 C67 N4 -0.3(3) . . . . ?
C65 C66 C67 C68 178.0(3) . . . . ?
C67 N4 C64 C28 -171.8(2) . . . . ?
C67 N4 C64 C65 -0.6(3) . . . . ?

loop_
_twin_individual_id
_twin_individual_mass_fraction_refined
1 0.52366
2 0.47634
